data_7025338
loop_
_publ_author_name
'Beckett, Michael A.'
'Horton, Peter N.'
'Hursthouse, Michael B.'
'Knox, David A.'
'Timmis, James L.'

_publ_section_title
;
 Structural (XRD) and thermal (DSC, TGA) and BET analysis of materials
 derived from non-metal cation pentaborate salts.
;
_journal_issue 16
_journal_name_full 'Dalton transactions (Cambridge, England : 2003)'
_journal_page_first 3944
_journal_page_last 3951
_journal_paper_doi 10.1039/b927072h
_journal_volume 39
_journal_year 2010
_chemical_formula_sum 'C6 H18 B5 N O11'
_chemical_formula_weight 334.26
_chemical_name_systematic
;
?
;
_space_group_IT_number 14
_symmetry_cell_setting monoclinic
_symmetry_space_group_name_Hall '-P 2ybc'
_symmetry_space_group_name_H-M 'P 1 21/c 1'
_atom_sites_solution_hydrogens geom
_atom_sites_solution_primary direct
_atom_sites_solution_secondary difmap
_audit_creation_method SHELXL-97
_cell_angle_alpha 90.00
_cell_angle_beta 96.6780(10)
_cell_angle_gamma 90.00
_cell_formula_units_Z 4
_cell_length_a 9.4232(2)
_cell_length_b 16.6235(3)
_cell_length_c 9.5934(2)
_cell_measurement_reflns_used 3493
_cell_measurement_temperature 120(2)
_cell_measurement_theta_max 27.485
_cell_measurement_theta_min 2.910
_cell_volume 1492.58(5)
_computing_cell_refinement 'DENZO (Otwinowski & Minor, 1997) & COLLECT (Hooft, R.W.W., 1998)'
_computing_data_collection 'COLLECT (Hooft, R.W.W., 1998)'
_computing_data_reduction 'DENZO (Otwinowski & Minor, 1997) & COLLECT (Hooft, R.W.W., 1998)'
_computing_molecular_graphics 'ORTEP3 for Windows (Farrugia, 1997)'
_computing_publication_material 'WinGX (Farrugia, 1999)'
_computing_structure_refinement 'SHELXL-97 (Sheldrick, 1997b)'
_computing_structure_solution 'SHELXS-97 (Sheldrick, 1997a)'
_diffrn_ambient_temperature 120(2)
_diffrn_detector_area_resol_mean 9.091
_diffrn_measured_fraction_theta_full 0.997
_diffrn_measured_fraction_theta_max 0.997
_diffrn_measurement_device_type 'Bruker-Nonius 95mm CCD camera on \k-goniostat'
_diffrn_measurement_method '\f & \w scans'
_diffrn_radiation_monochromator '10cm confocal mirrors'
_diffrn_radiation_source 'Bruker-Nonius FR591 rotating anode'
_diffrn_radiation_type MoK\a
_diffrn_radiation_wavelength 0.71073
_diffrn_reflns_av_R_equivalents 0.0370
_diffrn_reflns_av_sigmaI/netI 0.0299
_diffrn_reflns_limit_h_max 12
_diffrn_reflns_limit_h_min -11
_diffrn_reflns_limit_k_max 21
_diffrn_reflns_limit_k_min -21
_diffrn_reflns_limit_l_max 12
_diffrn_reflns_limit_l_min -12
_diffrn_reflns_number 14757
_diffrn_reflns_theta_full 27.48
_diffrn_reflns_theta_max 27.48
_diffrn_reflns_theta_min 3.25
_exptl_absorpt_coefficient_mu 0.131
_exptl_absorpt_correction_T_max 0.9935
_exptl_absorpt_correction_T_min 0.9717
_exptl_absorpt_correction_type multi-scan
_exptl_absorpt_process_details 'SADABS V2.10 (Sheldrick, G.M., 2003)'
_exptl_crystal_colour Colourless
_exptl_crystal_density_diffrn 1.488
_exptl_crystal_density_method 'not measured'
_exptl_crystal_description Plate
_exptl_crystal_F_000 696
_exptl_crystal_size_max 0.22
_exptl_crystal_size_mid 0.16
_exptl_crystal_size_min 0.05
_refine_diff_density_max 0.277
_refine_diff_density_min -0.240
_refine_diff_density_rms 0.047
_refine_ls_extinction_method none
_refine_ls_goodness_of_fit_ref 1.065
_refine_ls_hydrogen_treatment constr
_refine_ls_matrix_type full
_refine_ls_number_parameters 214
_refine_ls_number_reflns 3410
_refine_ls_number_restraints 0
_refine_ls_restrained_S_all 1.065
_refine_ls_R_factor_all 0.0509
_refine_ls_R_factor_gt 0.0422
_refine_ls_shift/su_max 0.000
_refine_ls_shift/su_mean 0.000
_refine_ls_structure_factor_coef Fsqd
_refine_ls_weighting_details 'calc w=1/[\s^2^(Fo^2^)+(0.0201P)^2^+1.1900P] where P=(Fo^2^+2Fc^2^)/3'
_refine_ls_weighting_scheme calc
_refine_ls_wR_factor_gt 0.0892
_refine_ls_wR_factor_ref 0.0953
_reflns_number_gt 2915
_reflns_number_total 3410
_reflns_threshold_expression >2sigma(I)
_cod_data_source_file b927072h.txt
_cod_data_source_block 1i
_cod_original_sg_symbol_H-M P2(1)/c
_cod_database_code 7025338

loop_
_symmetry_equiv_pos_as_xyz
'x, y, z'
'-x, y+1/2, -z+1/2'
'-x, -y, -z'
'x, -y-1/2, z-1/2'

loop_
_atom_site_label
_atom_site_type_symbol
_atom_site_fract_x
_atom_site_fract_y
_atom_site_fract_z
_atom_site_U_iso_or_equiv
_atom_site_adp_type
_atom_site_occupancy
_atom_site_symmetry_multiplicity
_atom_site_calc_flag
_atom_site_refinement_flags
B1 B 0.78840(16) 0.12539(10) 0.35942(16) 0.0155(3) Uani 1 1 d .
B2 B 0.53663(17) 0.08377(10) 0.36288(17) 0.0169(3) Uani 1 1 d .
B3 B 0.62649(17) 0.18995(10) 0.51466(17) 0.0180(3) Uani 1 1 d .
B4 B 1.04424(17) 0.08586(10) 0.36543(17) 0.0168(3) Uani 1 1 d .
B5 B 0.95314(17) 0.18381(10) 0.19900(17) 0.0170(3) Uani 1 1 d .
O1 O 0.66686(10) 0.07335(6) 0.31887(10) 0.0176(2) Uani 1 1 d .
O2 O 0.51271(10) 0.14335(6) 0.45830(11) 0.0204(2) Uani 1 1 d .
O3 O 0.75810(10) 0.18136(6) 0.47214(10) 0.0177(2) Uani 1 1 d .
O4 O 0.91436(10) 0.07704(6) 0.41176(10) 0.0166(2) Uani 1 1 d .
O5 O 1.06881(10) 0.14344(6) 0.26715(11) 0.0193(2) Uani 1 1 d .
O6 O 0.82008(10) 0.17364(6) 0.23699(10) 0.0179(2) Uani 1 1 d .
O7 O 0.42760(11) 0.03492(7) 0.31003(11) 0.0226(2) Uani 1 1 d .
H7 H 0.3540 0.0460 0.3479 0.034 Uiso 1 1 calc R
O8 O 0.59891(11) 0.24492(7) 0.61260(12) 0.0251(3) Uani 1 1 d .
H8 H 0.6750 0.2685 0.6433 0.038 Uiso 1 1 calc R
O9 O 1.15914(10) 0.04016(6) 0.41550(11) 0.0200(2) Uani 1 1 d .
H9 H 1.1340 0.0059 0.4721 0.030 Uiso 1 1 calc R
O10 O 0.98095(11) 0.23333(7) 0.09298(11) 0.0243(2) Uani 1 1 d .
H10 H 0.9054 0.2567 0.0601 0.036 Uiso 1 1 calc R
C11 C 0.31953(19) 0.45120(10) 0.45165(17) 0.0286(4) Uani 1 1 d .
H11A H 0.3840 0.4480 0.5406 0.034 Uiso 1 1 calc R
H11B H 0.3573 0.4929 0.3921 0.034 Uiso 1 1 calc R
C12 C 0.1725(2) 0.47495(12) 0.4825(2) 0.0376(4) Uani 1 1 d .
H12A H 0.1381 0.4359 0.5489 0.045 Uiso 1 1 calc R
H12B H 0.1766 0.5286 0.5277 0.045 Uiso 1 1 calc R
C13 C 0.0646(2) 0.40095(12) 0.2921(2) 0.0400(5) Uani 1 1 d .
H13A H -0.0059 0.4033 0.2073 0.048 Uiso 1 1 calc R
H13B H 0.0307 0.3609 0.3572 0.048 Uiso 1 1 calc R
C14 C 0.2063(2) 0.37516(11) 0.25194(18) 0.0342(4) Uani 1 1 d .
H14A H 0.2375 0.4136 0.1828 0.041 Uiso 1 1 calc R
H14B H 0.1967 0.3215 0.2070 0.041 Uiso 1 1 calc R
C15 C 0.28859(19) 0.30355(11) 0.4735(2) 0.0334(4) Uani 1 1 d .
H15A H 0.2872 0.2526 0.4220 0.050 Uiso 1 1 calc R
H15B H 0.1958 0.3119 0.5080 0.050 Uiso 1 1 calc R
H15C H 0.3638 0.3018 0.5531 0.050 Uiso 1 1 calc R
C16 C 0.4607(2) 0.35820(12) 0.3290(2) 0.0419(5) Uani 1 1 d .
H16A H 0.4598 0.3077 0.2762 0.063 Uiso 1 1 calc R
H16B H 0.5337 0.3553 0.4104 0.063 Uiso 1 1 calc R
H16C H 0.4824 0.4030 0.2685 0.063 Uiso 1 1 calc R
N11 N 0.31758(14) 0.37131(8) 0.37783(14) 0.0257(3) Uani 1 1 d .
O11 O 0.07484(14) 0.47733(8) 0.35758(14) 0.0396(3) Uani 1 1 d .

loop_
_atom_site_aniso_label
_atom_site_aniso_U_11
_atom_site_aniso_U_22
_atom_site_aniso_U_33
_atom_site_aniso_U_23
_atom_site_aniso_U_13
_atom_site_aniso_U_12
B1 0.0138(7) 0.0165(7) 0.0166(7) 0.0002(6) 0.0030(6) -0.0001(6)
B2 0.0157(7) 0.0176(7) 0.0171(7) 0.0009(6) 0.0016(6) 0.0008(6)
B3 0.0150(7) 0.0203(8) 0.0190(8) -0.0003(6) 0.0034(6) 0.0006(6)
B4 0.0147(7) 0.0188(8) 0.0171(7) -0.0003(6) 0.0027(6) -0.0010(6)
B5 0.0162(7) 0.0175(7) 0.0176(7) -0.0001(6) 0.0031(6) 0.0007(6)
O1 0.0136(5) 0.0198(5) 0.0198(5) -0.0031(4) 0.0040(4) -0.0010(4)
O2 0.0136(5) 0.0240(5) 0.0241(5) -0.0073(4) 0.0044(4) -0.0016(4)
O3 0.0138(5) 0.0200(5) 0.0199(5) -0.0037(4) 0.0039(4) -0.0015(4)
O4 0.0134(5) 0.0190(5) 0.0179(5) 0.0026(4) 0.0034(4) 0.0015(4)
O5 0.0136(5) 0.0218(5) 0.0229(5) 0.0060(4) 0.0043(4) 0.0009(4)
O6 0.0138(5) 0.0215(5) 0.0189(5) 0.0043(4) 0.0035(4) 0.0019(4)
O7 0.0142(5) 0.0264(6) 0.0279(6) -0.0083(5) 0.0056(4) -0.0023(4)
O8 0.0149(5) 0.0317(6) 0.0296(6) -0.0139(5) 0.0059(4) -0.0036(4)
O9 0.0136(5) 0.0233(5) 0.0236(5) 0.0076(4) 0.0047(4) 0.0016(4)
O10 0.0168(5) 0.0300(6) 0.0270(6) 0.0119(5) 0.0067(4) 0.0047(4)
C11 0.0338(9) 0.0290(8) 0.0234(8) 0.0016(7) 0.0053(7) -0.0020(7)
C12 0.0478(11) 0.0350(10) 0.0325(9) 0.0022(8) 0.0155(8) 0.0098(8)
C13 0.0325(10) 0.0417(11) 0.0434(11) 0.0158(9) -0.0052(8) -0.0001(8)
C14 0.0441(11) 0.0331(9) 0.0248(8) 0.0009(7) 0.0014(7) -0.0036(8)
C15 0.0271(9) 0.0320(9) 0.0433(10) 0.0163(8) 0.0132(7) 0.0059(7)
C16 0.0378(10) 0.0404(11) 0.0528(12) 0.0161(9) 0.0286(9) 0.0117(8)
N11 0.0260(7) 0.0257(7) 0.0269(7) 0.0048(6) 0.0093(6) 0.0030(5)
O11 0.0359(7) 0.0413(8) 0.0432(8) 0.0156(6) 0.0115(6) 0.0144(6)

loop_
_atom_type_symbol
_atom_type_description
_atom_type_scat_dispersion_real
_atom_type_scat_dispersion_imag
_atom_type_scat_source
C C 0.0033 0.0016 'International Tables Vol C Tables 4.2.6.8 and 6.1.1.4'
H H 0.0000 0.0000 'International Tables Vol C Tables 4.2.6.8 and 6.1.1.4'
B B 0.0013 0.0007 'International Tables Vol C Tables 4.2.6.8 and 6.1.1.4'
N N 0.0061 0.0033 'International Tables Vol C Tables 4.2.6.8 and 6.1.1.4'
O O 0.0106 0.0060 'International Tables Vol C Tables 4.2.6.8 and 6.1.1.4'

loop_
_geom_angle_atom_site_label_1
_geom_angle_atom_site_label_2
_geom_angle_atom_site_label_3
_geom_angle
O1 B1 O4 110.22(12)
O1 B1 O3 110.94(11)
O4 B1 O3 108.09(11)
O1 B1 O6 109.61(11)
O4 B1 O6 109.70(11)
O3 B1 O6 108.24(11)
O1 B2 O7 118.68(13)
O1 B2 O2 121.37(13)
O7 B2 O2 119.95(13)
O8 B3 O3 122.28(14)
O8 B3 O2 116.50(13)
O3 B3 O2 121.21(13)
O4 B4 O9 122.25(13)
O4 B4 O5 121.80(13)
O9 B4 O5 115.92(12)
O6 B5 O10 122.81(13)
O6 B5 O5 121.10(13)
O10 B5 O5 116.09(13)
B2 O1 B1 123.74(12)
B3 O2 B2 118.77(12)
B3 O3 B1 123.14(12)
B4 O4 B1 123.44(11)
B5 O5 B4 118.35(12)
B5 O6 B1 123.95(11)
B2 O7 H7 109.5
B3 O8 H8 109.5
B4 O9 H9 109.5
B5 O10 H10 109.5
C12 C11 N11 111.32(14)
C12 C11 H11A 109.4
N11 C11 H11A 109.4
C12 C11 H11B 109.4
N11 C11 H11B 109.4
H11A C11 H11B 108.0
O11 C12 C11 111.20(14)
O11 C12 H12A 109.4
C11 C12 H12A 109.4
O11 C12 H12B 109.4
C11 C12 H12B 109.4
H12A C12 H12B 108.0
O11 C13 C14 110.81(16)
O11 C13 H13A 109.5
C14 C13 H13A 109.5
O11 C13 H13B 109.5
C14 C13 H13B 109.5
H13A C13 H13B 108.1
C13 C14 N11 111.39(14)
C13 C14 H14A 109.3
N11 C14 H14A 109.3
C13 C14 H14B 109.3
N11 C14 H14B 109.3
H14A C14 H14B 108.0
N11 C15 H15A 109.5
N11 C15 H15B 109.5
H15A C15 H15B 109.5
N11 C15 H15C 109.5
H15A C15 H15C 109.5
H15B C15 H15C 109.5
N11 C16 H16A 109.5
N11 C16 H16B 109.5
H16A C16 H16B 109.5
N11 C16 H16C 109.5
H16A C16 H16C 109.5
H16B C16 H16C 109.5
C16 N11 C15 108.53(13)
C16 N11 C11 108.31(14)
C15 N11 C11 111.63(13)
C16 N11 C14 108.94(14)
C15 N11 C14 111.33(14)
C11 N11 C14 108.02(13)
C13 O11 C12 110.64(14)

loop_
_geom_bond_atom_site_label_1
_geom_bond_atom_site_label_2
_geom_bond_distance
B1 O1 1.4518(18)
B1 O4 1.4725(18)
B1 O3 1.4793(18)
B1 O6 1.4811(18)
B2 O1 1.3545(18)
B2 O7 1.3605(19)
B2 O2 1.3849(19)
B3 O8 1.3572(19)
B3 O3 1.3574(18)
B3 O2 1.3811(19)
B4 O4 1.3578(18)
B4 O9 1.3635(19)
B4 O5 1.3819(19)
B5 O6 1.3564(18)
B5 O10 1.3574(19)
B5 O5 1.3784(18)
O7 H7 0.8400
O8 H8 0.8400
O9 H9 0.8400
O10 H10 0.8400
C11 C12 1.503(2)
C11 N11 1.504(2)
C11 H11A 0.9900
C11 H11B 0.9900
C12 O11 1.424(2)
C12 H12A 0.9900
C12 H12B 0.9900
C13 O11 1.415(3)
C13 C14 1.495(3)
C13 H13A 0.9900
C13 H13B 0.9900
C14 N11 1.506(2)
C14 H14A 0.9900
C14 H14B 0.9900
C15 N11 1.498(2)
C15 H15A 0.9800
C15 H15B 0.9800
C15 H15C 0.9800
C16 N11 1.494(2)
C16 H16A 0.9800
C16 H16B 0.9800
C16 H16C 0.9800

loop_
_geom_hbond_atom_site_label_D
_geom_hbond_atom_site_label_H
_geom_hbond_atom_site_label_A
_geom_hbond_distance_DH
_geom_hbond_distance_HA
_geom_hbond_distance_DA
_geom_hbond_angle_DHA
_geom_hbond_site_symmetry_A
O7 H7 O9 0.84 2.02 2.8331(14) 162.8 1_455
O8 H8 O6 0.84 1.82 2.6499(14) 168.8 4_566
O9 H9 O4 0.84 1.86 2.6998(14) 174.8 3_756
O10 H10 O3 0.84 1.85 2.6831(14) 170.7 4_565
